data_2226797
loop_
_publ_author_name
'Beh, Hooi-Kheng'
'Ismail, Zhari'
'Asmawi, Mohd Zaini'
'Loh, Wan-Sin'
'Fun, Hoong-Kun'

_publ_section_title
;
 7-Hydroxy-6-methoxy-2<i>H</i>-chromen-2-one
;
_journal_coeditor_code BT5305
_journal_issue 8
_journal_name_full 'Acta Crystallographica Section E'
_journal_page_first o2138
_journal_paper_doi 10.1107/S1600536810029296
_journal_volume 66
_journal_year 2010
_chemical_formula_iupac 'C10 H8 O4'
_chemical_formula_moiety 'C10 H8 O4'
_chemical_formula_sum 'C10 H8 O4'
_chemical_formula_weight 192.16
_chemical_name_systematic
;
7-Hydroxy-6-methoxy-2<i>H</i>-chromen-2-one
;
_space_group_IT_number 33
_symmetry_cell_setting orthorhombic
_symmetry_space_group_name_Hall 'P 2c -2n'
_symmetry_space_group_name_H-M 'P n a 21'
_atom_sites_solution_hydrogens geom
_atom_sites_solution_primary direct
_atom_sites_solution_secondary difmap
_audit_creation_method SHELXL-97
_cell_angle_alpha 90.00
_cell_angle_beta 90.00
_cell_angle_gamma 90.00
_cell_formula_units_Z 4
_cell_length_a 7.0771(2)
_cell_length_b 17.3485(4)
_cell_length_c 6.9672(2)
_cell_measurement_reflns_used 3125
_cell_measurement_temperature 100.00(10)
_cell_measurement_theta_max 29.92
_cell_measurement_theta_min 2.35
_cell_volume 855.41(4)
_computing_cell_refinement 'SAINT (Bruker, 2009)'
_computing_data_collection 'APEX2 (Bruker, 2009)'
_computing_data_reduction 'SAINT (Bruker, 2009)'
_computing_molecular_graphics 'SHELXTL (Sheldrick, 2008)'
_computing_publication_material
;
SHELXTL (Sheldrick, 2008) and PLATON (Spek, 2009)
;
_computing_structure_refinement 'SHELXTL (Sheldrick, 2008)'
_computing_structure_solution 'SHELXTL (Sheldrick, 2008)'
_diffrn_ambient_temperature 100.00(10)
_diffrn_measured_fraction_theta_full 0.999
_diffrn_measured_fraction_theta_max 0.999
_diffrn_measurement_device_type
;
Bruker SMART APEXII CCD area-detector diffractometer
;
_diffrn_measurement_method '\f and \w scans'
_diffrn_radiation_monochromator graphite
_diffrn_radiation_source 'fine-focus sealed tube'
_diffrn_radiation_type MoK\a
_diffrn_radiation_wavelength 0.71073
_diffrn_reflns_av_R_equivalents 0.0349
_diffrn_reflns_av_sigmaI/netI 0.0223
_diffrn_reflns_limit_h_max 9
_diffrn_reflns_limit_h_min -10
_diffrn_reflns_limit_k_max 24
_diffrn_reflns_limit_k_min -24
_diffrn_reflns_limit_l_max 8
_diffrn_reflns_limit_l_min -9
_diffrn_reflns_number 9630
_diffrn_reflns_theta_full 30.26
_diffrn_reflns_theta_max 30.26
_diffrn_reflns_theta_min 2.35
_diffrn_standards_number 0
_exptl_absorpt_coefficient_mu 0.117
_exptl_absorpt_correction_T_max 0.9905
_exptl_absorpt_correction_T_min 0.9562
_exptl_absorpt_correction_type multi-scan
_exptl_absorpt_process_details '(<i>SADABS</i>; Bruker, 2009)'
_exptl_crystal_colour yellow
_exptl_crystal_density_diffrn 1.492
_exptl_crystal_density_method 'not measured'
_exptl_crystal_description needle
_exptl_crystal_F_000 400
_exptl_crystal_size_max 0.39
_exptl_crystal_size_mid 0.11
_exptl_crystal_size_min 0.08
_refine_diff_density_max 0.329
_refine_diff_density_min -0.263
_refine_ls_extinction_method none
_refine_ls_goodness_of_fit_ref 1.069
_refine_ls_hydrogen_treatment mixed
_refine_ls_matrix_type full
_refine_ls_number_parameters 132
_refine_ls_number_reflns 1364
_refine_ls_number_restraints 1
_refine_ls_restrained_S_all 1.069
_refine_ls_R_factor_all 0.0425
_refine_ls_R_factor_gt 0.0374
_refine_ls_shift/esd_max <0.001
_refine_ls_shift/su_max 0.001
_refine_ls_shift/su_max_lt 0.001
_refine_ls_shift/su_mean <0.001
_refine_ls_structure_factor_coef Fsqd
_refine_ls_weighting_details 'calc w=1/[\s^2^(Fo^2^)+(0.0496P)^2^+0.1813P] where P=(Fo^2^+2Fc^2^)/3'
_refine_ls_weighting_scheme calc
_refine_ls_wR_factor_gt 0.0904
_refine_ls_wR_factor_ref 0.0937
_reflns_number_gt 1213
_reflns_number_total 1364
_reflns_threshold_expression I>2\s(I)
_cod_data_source_file bt5305.cif
_cod_data_source_block I
_cod_database_code 2226797
_cod_database_fobs_code 2226797

loop_
_symmetry_equiv_pos_as_xyz
'x, y, z'
'-x, -y, z+1/2'
'x+1/2, -y+1/2, z'
'-x+1/2, y+1/2, z+1/2'

loop_
_atom_site_type_symbol
_atom_site_label
_atom_site_fract_x
_atom_site_fract_y
_atom_site_fract_z
_atom_site_U_iso_or_equiv
_atom_site_adp_type
_atom_site_calc_flag
_atom_site_refinement_flags
_atom_site_occupancy
_atom_site_disorder_assembly
_atom_site_disorder_group
O O1 0.82231(19) 0.37644(6) 0.5023(2) 0.0161(3) Uani d . 1 . .
O O2 0.8589(2) 0.49194(7) 0.3781(2) 0.0221(3) Uani d . 1 . .
O O3 0.7202(2) 0.13880(7) 0.8064(2) 0.0223(3) Uani d . 1 . .
O O4 0.81670(19) 0.05917(7) 0.4922(2) 0.0199(3) Uani d . 1 . .
C C1 0.7724(3) 0.17732(9) 0.6463(3) 0.0153(3) Uani d . 1 . .
C C2 0.7725(3) 0.25710(9) 0.6524(3) 0.0147(3) Uani d . 1 . .
H H2A 0.7382 0.2832 0.7636 0.018 Uiso calc R 1 . .
C C3 0.8251(2) 0.29720(9) 0.4884(3) 0.0144(3) Uani d . 1 . .
C C4 0.8665(2) 0.42295(9) 0.3488(3) 0.0171(4) Uani d . 1 . .
C C5 0.9176(3) 0.38545(10) 0.1709(3) 0.0182(4) Uani d . 1 . .
H H5A 0.9461 0.4152 0.0637 0.022 Uiso calc R 1 . .
C C6 0.9243(2) 0.30757(10) 0.1584(3) 0.0171(3) Uani d . 1 . .
H H6A 0.9606 0.2846 0.0437 0.021 Uiso calc R 1 . .
C C7 0.8762(3) 0.26016(9) 0.3195(3) 0.0145(3) Uani d . 1 . .
C C8 0.8758(2) 0.17879(9) 0.3153(3) 0.0151(3) Uani d . 1 . .
H H8A 0.9099 0.1529 0.2037 0.018 Uiso calc R 1 . .
C C9 0.8248(3) 0.13773(9) 0.4770(3) 0.0148(3) Uani d . 1 . .
C C10 0.8609(3) 0.01496(9) 0.3244(3) 0.0218(4) Uani d . 1 . .
H H10A 0.8482 -0.0389 0.3527 0.033 Uiso calc R 1 . .
H H10B 0.9884 0.0256 0.2854 0.033 Uiso calc R 1 . .
H H10C 0.7758 0.0286 0.2226 0.033 Uiso calc R 1 . .
H H1O3 0.712(4) 0.0869(16) 0.782(5) 0.048(8) Uiso d . 1 . .

loop_
_atom_site_aniso_label
_atom_site_aniso_U_11
_atom_site_aniso_U_22
_atom_site_aniso_U_33
_atom_site_aniso_U_12
_atom_site_aniso_U_13
_atom_site_aniso_U_23
O1 0.0216(6) 0.0117(5) 0.0150(6) -0.0002(4) -0.0009(6) 0.0010(5)
O2 0.0300(7) 0.0133(5) 0.0230(8) -0.0011(5) -0.0046(6) 0.0033(5)
O3 0.0378(8) 0.0135(5) 0.0157(7) -0.0024(5) 0.0077(7) 0.0012(6)
O4 0.0300(7) 0.0116(5) 0.0182(7) -0.0008(5) 0.0038(6) -0.0021(6)
C1 0.0174(8) 0.0150(7) 0.0135(9) -0.0022(6) -0.0016(8) 0.0022(7)
C2 0.0175(8) 0.0149(7) 0.0117(8) -0.0005(6) 0.0008(8) -0.0013(7)
C3 0.0153(7) 0.0117(6) 0.0162(9) -0.0009(6) -0.0027(7) 0.0029(8)
C4 0.0170(8) 0.0158(7) 0.0185(10) -0.0023(6) -0.0039(7) 0.0064(7)
C5 0.0196(8) 0.0193(7) 0.0156(9) -0.0019(6) -0.0017(8) 0.0056(7)
C6 0.0166(8) 0.0199(7) 0.0149(8) -0.0002(6) -0.0007(8) 0.0022(7)
C7 0.0147(8) 0.0150(7) 0.0138(9) 0.0003(6) -0.0015(8) 0.0006(7)
C8 0.0170(8) 0.0150(7) 0.0134(8) -0.0005(6) 0.0006(8) -0.0010(7)
C9 0.0158(8) 0.0112(6) 0.0173(9) -0.0001(6) -0.0010(7) -0.0008(7)
C10 0.0284(9) 0.0148(7) 0.0223(10) 0.0015(6) 0.0034(9) -0.0064(8)

loop_
_atom_type_symbol
_atom_type_description
_atom_type_scat_dispersion_real
_atom_type_scat_dispersion_imag
_atom_type_scat_source
C C 0.0033 0.0000 'International Tables Vol C Tables 4.2.6.8 and 6.1.1.4'
H H 0.0000 0.0000 'International Tables Vol C Tables 4.2.6.8 and 6.1.1.4'
O O 0.0106 0.0000 'International Tables Vol C Tables 4.2.6.8 and 6.1.1.4'

loop_
_geom_angle_atom_site_label_1
_geom_angle_atom_site_label_2
_geom_angle_atom_site_label_3
_geom_angle_site_symmetry_1
_geom_angle_site_symmetry_3
_geom_angle
_geom_angle_publ_flag
C4 O1 C3 . . 121.82(16) ?
C1 O3 H1O3 . . 111(2) ?
C9 O4 C10 . . 117.42(16) ?
O3 C1 C2 . . 117.99(16) ?
O3 C1 C9 . . 121.33(15) ?
C2 C1 C9 . . 120.68(16) ?
C1 C2 C3 . . 118.44(16) ?
C1 C2 H2A . . 120.8 ?
C3 C2 H2A . . 120.8 ?
O1 C3 C2 . . 116.00(17) ?
O1 C3 C7 . . 121.65(16) ?
C2 C3 C7 . . 122.35(14) ?
O2 C4 O1 . . 115.91(18) ?
O2 C4 C5 . . 126.75(17) ?
O1 C4 C5 . . 117.34(14) ?
C6 C5 C4 . . 120.84(17) ?
C6 C5 H5A . . 119.6 ?
C4 C5 H5A . . 119.6 ?
C5 C6 C7 . . 120.94(18) ?
C5 C6 H6A . . 119.5 ?
C7 C6 H6A . . 119.5 ?
C3 C7 C8 . . 118.68(16) ?
C3 C7 C6 . . 117.39(14) ?
C8 C7 C6 . . 123.93(17) ?
C9 C8 C7 . . 119.95(16) ?
C9 C8 H8A . . 120.0 ?
C7 C8 H8A . . 120.0 ?
O4 C9 C8 . . 126.04(17) ?
O4 C9 C1 . . 114.05(17) ?
C8 C9 C1 . . 119.90(14) ?
O4 C10 H10A . . 109.5 ?
O4 C10 H10B . . 109.5 ?
H10A C10 H10B . . 109.5 ?
O4 C10 H10C . . 109.5 ?
H10A C10 H10C . . 109.5 ?
H10B C10 H10C . . 109.5 ?

loop_
_geom_bond_atom_site_label_1
_geom_bond_atom_site_label_2
_geom_bond_site_symmetry_2
_geom_bond_distance
_geom_bond_publ_flag
O1 C4 . 1.376(2) ?
O1 C3 . 1.3781(18) ?
O2 C4 . 1.215(2) ?
O3 C1 . 1.352(2) ?
O3 H1O3 . 0.92(3) ?
O4 C9 . 1.3682(18) ?
O4 C10 . 1.433(2) ?
C1 C2 . 1.385(2) ?
C1 C9 . 1.415(3) ?
C2 C3 . 1.388(3) ?
C2 H2A . 0.9300 ?
C3 C7 . 1.389(3) ?
C4 C5 . 1.446(3) ?
C5 C6 . 1.355(2) ?
C5 H5A . 0.9300 ?
C6 C7 . 1.432(2) ?
C6 H6A . 0.9300 ?
C7 C8 . 1.412(2) ?
C8 C9 . 1.381(3) ?
C8 H8A . 0.9300 ?
C10 H10A . 0.9600 ?
C10 H10B . 0.9600 ?
C10 H10C . 0.9600 ?

loop_
_geom_hbond_atom_site_label_D
_geom_hbond_atom_site_label_H
_geom_hbond_atom_site_label_A
_geom_hbond_site_symmetry_A
_geom_hbond_distance_DH
_geom_hbond_distance_HA
_geom_hbond_distance_DA
_geom_hbond_angle_DHA
_geom_hbond_publ_flag
O3 H1O3 O2 4_645 0.92(3) 1.85(3) 2.6558(17) 146(3) yes
C5 H5A O2 2_764 0.9300 2.4800 3.345(2) 154.00 yes

loop_
_geom_torsion_atom_site_label_1
_geom_torsion_atom_site_label_2
_geom_torsion_atom_site_label_3
_geom_torsion_atom_site_label_4
_geom_torsion_site_symmetry_1
_geom_torsion_site_symmetry_2
_geom_torsion_site_symmetry_3
_geom_torsion_site_symmetry_4
_geom_torsion
_geom_torsion_publ_flag
O3 C1 C2 C3 . . . . -179.72(16) ?
C9 C1 C2 C3 . . . . 0.1(3) ?
C4 O1 C3 C2 . . . . -178.29(15) ?
C4 O1 C3 C7 . . . . 1.2(2) ?
C1 C2 C3 O1 . . . . 179.84(14) ?
C1 C2 C3 C7 . . . . 0.3(3) ?
C3 O1 C4 O2 . . . . 179.90(15) ?
C3 O1 C4 C5 . . . . -0.3(2) ?
O2 C4 C5 C6 . . . . 178.64(18) ?
O1 C4 C5 C6 . . . . -1.1(3) ?
C4 C5 C6 C7 . . . . 1.7(3) ?
O1 C3 C7 C8 . . . . -179.93(14) ?
C2 C3 C7 C8 . . . . -0.5(3) ?
O1 C3 C7 C6 . . . . -0.7(2) ?
C2 C3 C7 C6 . . . . 178.81(16) ?
C5 C6 C7 C3 . . . . -0.8(3) ?
C5 C6 C7 C8 . . . . 178.45(16) ?
C3 C7 C8 C9 . . . . 0.2(2) ?
C6 C7 C8 C9 . . . . -179.06(17) ?
C10 O4 C9 C8 . . . . -1.5(3) ?
C10 O4 C9 C1 . . . . 177.71(15) ?
C7 C8 C9 O4 . . . . 179.38(15) ?
C7 C8 C9 C1 . . . . 0.2(3) ?
O3 C1 C9 O4 . . . . 0.2(3) ?
C2 C1 C9 O4 . . . . -179.60(15) ?
O3 C1 C9 C8 . . . . 179.42(15) ?
C2 C1 C9 C8 . . . . -0.4(3) ?

loop_
_cod_related_entry_id
_cod_related_entry_database
_cod_related_entry_code
1 ChemSpider 4444113
